data_7222999
loop_
_publ_author_name
'Yu, Tanlai'
'Fu, Yangbo'
'Wang, Yilin'
'Hao, Pengfei'
'Shen, Junju'
'Fu, Yunlong'

_publ_section_title
;
 Hierarchical symmetry transfer and flexible charge matching in five
 [M(phen)3]2+directed iodoargentates with 1 to 3D frameworks
;
_journal_issue 45
_journal_name_full CrystEngComm
_journal_page_first 8752
_journal_paper_doi 10.1039/C5CE01692D
_journal_volume 17
_journal_year 2015
_chemical_formula_moiety 'Ag11 I15, 2(C36 H24 Co N6), H2 O'
_chemical_formula_sum 'C72 H50 Ag11 Co2 I15 N12 O'
_chemical_formula_weight 4307.17
_chemical_name_systematic
;
 ?
;
_space_group_crystal_system hexagonal
_space_group_IT_number 176
_space_group_name_Hall '-P 6c'
_space_group_name_H-M_alt 'P 63/m'
_symmetry_space_group_name_Hall '-P 6c'
_symmetry_space_group_name_H-M 'P 63/m'
_atom_sites_solution_hydrogens geom
_atom_sites_solution_primary direct
_atom_sites_solution_secondary difmap
_audit_creation_method SHELXL-2014
_audit_update_record
;
2015-10-04 deposited with the CCDC.
2015-10-21 downloaded from the CCDC.
;
_cell_angle_alpha 90
_cell_angle_beta 90
_cell_angle_gamma 120
_cell_formula_units_Z 2
_cell_length_a 14.8002(16)
_cell_length_b 14.8002(16)
_cell_length_c 24.789(3)
_cell_measurement_reflns_used 3269
_cell_measurement_temperature 100(2)
_cell_measurement_theta_max 28.4480
_cell_measurement_theta_min 2.8710
_cell_volume 4702.5(9)
_computing_cell_refinement
;
CrysAlisPro, Agilent Technologies,
Version 1.171.36.28 (release 01-02-2013 CrysAlis171 .NET)
(compiled Feb  1 2013,16:14:44)
;
_computing_data_collection
;
CrysAlisPro, Agilent Technologies,
Version 1.171.36.28 (release 01-02-2013 CrysAlis171 .NET)
(compiled Feb  1 2013,16:14:44)
;
_computing_data_reduction
;
CrysAlisPro, Agilent Technologies,
Version 1.171.36.28 (release 01-02-2013 CrysAlis171 .NET)
(compiled Feb  1 2013,16:14:44)
;
_computing_structure_refinement 'SHELXL-2014 (Sheldrick, 2014)'
_computing_structure_solution 'SHELXL-2014 (Sheldrick, 2014)'
_diffrn_ambient_temperature 100(2)
_diffrn_detector_area_resol_mean 16.0710
_diffrn_measured_fraction_theta_full 0.999
_diffrn_measured_fraction_theta_max 0.999
_diffrn_measurement_device_type 'Xcalibur, Eos, Gemini'
_diffrn_measurement_method '\w scans'
_diffrn_radiation_type MoK\a
_diffrn_radiation_wavelength 0.71073
_diffrn_reflns_av_R_equivalents 0.0441
_diffrn_reflns_av_unetI/netI 0.0426
_diffrn_reflns_laue_measured_fraction_full 0.999
_diffrn_reflns_laue_measured_fraction_max 0.999
_diffrn_reflns_limit_h_max 13
_diffrn_reflns_limit_h_min -16
_diffrn_reflns_limit_k_max 12
_diffrn_reflns_limit_k_min -15
_diffrn_reflns_limit_l_max 30
_diffrn_reflns_limit_l_min -19
_diffrn_reflns_number 10059
_diffrn_reflns_point_group_measured_fraction_full 0.999
_diffrn_reflns_point_group_measured_fraction_max 0.999
_diffrn_reflns_theta_full 25.242
_diffrn_reflns_theta_max 25.991
_diffrn_reflns_theta_min 2.752
_diffrn_source 'Enhance (Mo) X-ray Source'
_exptl_absorpt_coefficient_mu 7.547
_exptl_absorpt_correction_T_max 1.00000
_exptl_absorpt_correction_T_min 0.34203
_exptl_absorpt_correction_type multi-scan
_exptl_absorpt_process_details
;
CrysAlisPro, Agilent Technologies,
Version 1.171.36.28 (release 01-02-2013 CrysAlis171 .NET)
(compiled Feb  1 2013,16:14:44)
Empirical absorption correction using spherical harmonics,
 implemented in SCALE3 ABSPACK scaling algorithm.
;
_exptl_crystal_colour orange-brown
_exptl_crystal_density_diffrn 3.042
_exptl_crystal_density_method 'not measured'
_exptl_crystal_description block
_exptl_crystal_F_000 3880
_exptl_crystal_size_max 0.200
_exptl_crystal_size_mid 0.110
_exptl_crystal_size_min 0.090
_refine_diff_density_max 3.343
_refine_diff_density_min -9.947
_refine_diff_density_rms 0.579
_refine_ls_extinction_coef 0.000141(10)
_refine_ls_extinction_expression Fc^*^=kFc[1+0.001xFc^2^\l^3^/sin(2\q)]^-1/4^
_refine_ls_extinction_method SHELXL
_refine_ls_goodness_of_fit_ref 1.288
_refine_ls_hydrogen_treatment constr
_refine_ls_matrix_type full
_refine_ls_number_parameters 194
_refine_ls_number_reflns 3168
_refine_ls_number_restraints 102
_refine_ls_restrained_S_all 1.271
_refine_ls_R_factor_all 0.1406
_refine_ls_R_factor_gt 0.1329
_refine_ls_shift/su_max 0.028
_refine_ls_shift/su_mean 0.001
_refine_ls_structure_factor_coef Fsqd
_refine_ls_weighting_details 'w=1/[\s^2^(Fo^2^)+1144.6693P] where P=(Fo^2^+2Fc^2^)/3'
_refine_ls_weighting_scheme calc
_refine_ls_wR_factor_gt 0.2941
_refine_ls_wR_factor_ref 0.2981
_reflns_Friedel_coverage 0.000
_reflns_number_gt 2932
_reflns_number_total 3168
_reflns_threshold_expression 'I > 2\s(I)'
_cod_data_source_file c5ce01692d2.cif
_cod_data_source_block yu
_cod_depositor_comments 'Adding full bibliography for 7222998--7223004.cif.'
_cod_original_cell_volume 4702.4(11)
_cod_database_code 7222999
_shelx_space_group_comment
;
The symmetry employed for this shelxl refinement is uniquely defined
by the following loop, which should always be used as a source of
symmetry information in preference to the above space-group names.
They are only intended as comments.
;
_shelx_estimated_absorpt_t_min 0.314
_shelx_estimated_absorpt_t_max 0.550
_shelxl_version_number 2014-3

loop_
_space_group_symop_operation_xyz
'x, y, z'
'-y, x-y, z'
'-x+y, -x, z'
'-x, -y, z+1/2'
'y, -x+y, z+1/2'
'x-y, x, z+1/2'
'-x, -y, -z'
'y, -x+y, -z'
'x-y, x, -z'
'x, y, -z-1/2'
'-y, x-y, -z-1/2'
'-x+y, -x, -z-1/2'

loop_
_atom_site_label
_atom_site_type_symbol
_atom_site_fract_x
_atom_site_fract_y
_atom_site_fract_z
_atom_site_U_iso_or_equiv
_atom_site_adp_type
_atom_site_occupancy
_atom_site_site_symmetry_order
_atom_site_calc_flag
_atom_site_refinement_flags_posn
_atom_site_refinement_flags_adp
_atom_site_refinement_flags_occupancy
_atom_site_disorder_assembly
_atom_site_disorder_group
Ag1 Ag 0.47313(13) 0.33046(12) 0.7500 0.0348(5) Uani 1 2 d S T P A .
Ag2 Ag 0.36689(17) 0.08088(19) 0.7500 0.0348(6) Uani 0.6667 2 d S TU P A 1
Ag3 Ag 0.13520(12) 0.08739(11) 0.67330(6) 0.0271(4) Uani 0.6667 1 d . U P A 1
Ag2B Ag 0.4172(3) 0.1069(3) 0.7500 0.0376(12) Uani 0.3333 2 d S TU P A 2
Ag3B Ag 0.2176(3) 0.1298(3) 0.7500 0.0286(12) Uani 0.3333 2 d S TU P A 2
I1 I 0.49414(10) 0.52912(9) 0.7500 0.0304(3) Uani 1 2 d S T P A .
I2 I 0.6667 0.3333 0.73675(17) 0.0439(16) Uani 0.5 3 d S T P A .
I3 I 0.35591(6) 0.19257(6) 0.65994(3) 0.0257(2) Uani 1 1 d . . . . .
I4 I 0.0000 0.0000 0.58355(6) 0.0457(5) Uani 1 3 d S T P . .
I5 I 0.07944(10) 0.19569(9) 0.7500 0.0283(3) Uani 1 2 d S TU P . .
Co1 Co 0.3333 0.6667 0.53259(11) 0.0193(7) Uani 1 3 d S T P . .
N1 N 0.2847(7) 0.7581(8) 0.5768(4) 0.018(2) Uani 1 1 d . U . . .
N2 N 0.3968(7) 0.8060(7) 0.4832(4) 0.019(2) Uani 1 1 d . U . . .
C1 C 0.2348(9) 0.7371(10) 0.6245(5) 0.024(3) Uani 1 1 d . U . . .
H1A H 0.2281 0.6807 0.6444 0.029 Uiso 1 1 calc R U . . .
C2 C 0.1933(10) 0.7940(10) 0.6454(6) 0.031(3) Uani 1 1 d . U . . .
H2A H 0.1559 0.7743 0.6775 0.038 Uiso 1 1 calc R U . . .
C3 C 0.2091(10) 0.8853(10) 0.6164(6) 0.030(3) Uani 1 1 d . U . . .
H3A H 0.1861 0.9284 0.6307 0.036 Uiso 1 1 calc R U . . .
C4 C 0.2604(10) 0.9083(9) 0.5657(5) 0.025(3) Uani 1 1 d . U . . .
C5 C 0.2702(11) 0.9923(11) 0.5338(6) 0.033(3) Uani 1 1 d . U . . .
H5A H 0.2408 1.0322 0.5445 0.039 Uiso 1 1 calc R U . . .
C6 C 0.3270(9) 1.0127(9) 0.4849(5) 0.021(2) Uani 1 1 d . U . . .
H6A H 0.3363 1.0682 0.4635 0.025 Uiso 1 1 calc R U . . .
C7 C 0.3689(9) 0.9522(9) 0.4684(5) 0.023(3) Uani 1 1 d . U . . .
C8 C 0.4261(10) 0.9704(10) 0.4210(5) 0.028(3) Uani 1 1 d . U . . .
H8A H 0.4360 1.0257 0.3992 0.033 Uiso 1 1 calc R U . . .
C9 C 0.4674(9) 0.9127(9) 0.4053(5) 0.020(3) Uani 1 1 d . U . . .
H9A H 0.5065 0.9286 0.3738 0.024 Uiso 1 1 calc R U . . .
C10 C 0.4497(8) 0.8238(8) 0.4388(5) 0.017(2) Uani 1 1 d . U . . .
H10A H 0.4759 0.7809 0.4285 0.020 Uiso 1 1 calc R U . . .
C11 C 0.3562(8) 0.8665(8) 0.4983(5) 0.016(2) Uani 1 1 d . U . . .
C12 C 0.2977(9) 0.8409(9) 0.5488(5) 0.019(2) Uani 1 1 d . U . . .
O1W O 0.3333 0.6667 0.7500 0.16(3) Uani 1 6 d S T P . .

loop_
_atom_site_aniso_label
_atom_site_aniso_U_11
_atom_site_aniso_U_22
_atom_site_aniso_U_33
_atom_site_aniso_U_23
_atom_site_aniso_U_13
_atom_site_aniso_U_12
Ag1 0.0442(7) 0.0337(6) 0.0293(7) 0.000 0.000 0.0216(4)
Ag2 0.0406(8) 0.0579(10) 0.0194(9) 0.000 0.000 0.0348(6)
Ag3 0.0385(6) 0.0327(6) 0.0136(6) -0.0048(5) -0.0003(5) 0.0204(4)
Ag2B 0.0587(16) 0.0476(15) 0.034(2) 0.000 0.000 0.0471(10)
Ag3B 0.0249(15) 0.0346(17) 0.0270(19) 0.000 0.000 0.0153(12)
I1 0.0366(5) 0.0335(5) 0.0259(6) 0.000 0.000 0.0211(3)
I2 0.0260(8) 0.0260(8) 0.080(5) 0.000 0.000 0.0130(4)
I3 0.0310(3) 0.0313(3) 0.0141(3) 0.0040(3) 0.0065(3) 0.0151(2)
I4 0.0639(7) 0.0639(7) 0.0094(6) 0.000 0.000 0.0319(4)
I5 0.0477(6) 0.0304(5) 0.0062(4) 0.000 0.000 0.0191(4)
Co1 0.0259(9) 0.0259(9) 0.0060(11) 0.000 0.000 0.0129(4)
N1 0.017(3) 0.026(3) 0.008(3) 0.002(3) -0.003(3) 0.008(2)
N2 0.021(3) 0.018(3) 0.015(3) -0.002(3) 0.002(3) 0.007(2)
C1 0.024(3) 0.029(4) 0.016(4) 0.002(3) 0.005(3) 0.010(2)
C2 0.034(4) 0.035(4) 0.027(4) -0.008(3) 0.004(3) 0.018(2)
C3 0.030(4) 0.030(4) 0.033(4) 0.001(3) 0.006(3) 0.017(2)
C4 0.027(4) 0.024(3) 0.020(4) -0.005(3) 0.001(3) 0.010(2)
C5 0.030(4) 0.032(4) 0.031(4) -0.004(3) 0.000(3) 0.012(2)
C6 0.024(3) 0.020(3) 0.022(4) 0.003(3) -0.002(3) 0.013(2)
C7 0.029(3) 0.022(3) 0.020(4) -0.001(3) -0.002(3) 0.014(2)
C8 0.034(4) 0.021(3) 0.021(4) 0.007(3) 0.006(3) 0.009(2)
C9 0.021(3) 0.017(3) 0.016(4) 0.004(3) -0.002(3) 0.005(2)
C10 0.014(3) 0.020(3) 0.018(4) -0.001(3) 0.001(3) 0.009(2)
C11 0.018(3) 0.019(3) 0.010(3) -0.005(3) 0.002(3) 0.009(2)
C12 0.021(3) 0.021(3) 0.015(4) -0.002(3) 0.004(3) 0.010(2)
O1W 0.09(2) 0.09(2) 0.30(9) 0.000 0.000 0.045(12)

loop_
_atom_type_symbol
_atom_type_description
_atom_type_scat_dispersion_real
_atom_type_scat_dispersion_imag
_atom_type_scat_source
C C 0.0033 0.0016 'International Tables Vol C Tables 4.2.6.8 and 6.1.1.4'
H H 0.0000 0.0000 'International Tables Vol C Tables 4.2.6.8 and 6.1.1.4'
N N 0.0061 0.0033 'International Tables Vol C Tables 4.2.6.8 and 6.1.1.4'
Co Co 0.3494 0.9721 'International Tables Vol C Tables 4.2.6.8 and 6.1.1.4'
Ag Ag -0.8971 1.1015 'International Tables Vol C Tables 4.2.6.8 and 6.1.1.4'
I I -0.4742 1.8119 'International Tables Vol C Tables 4.2.6.8 and 6.1.1.4'
O O 0.0106 0.0060 'International Tables Vol C Tables 4.2.6.8 and 6.1.1.4'

loop_
_geom_angle_atom_site_label_1
_geom_angle_atom_site_label_2
_geom_angle_atom_site_label_3
_geom_angle
_geom_angle_site_symmetry_1
_geom_angle_site_symmetry_3
I1 Ag1 I2 113.57(5) . 10_557
I1 Ag1 I2 113.57(5) . .
I2 Ag1 I2 13.18(17) 10_557 .
I1 Ag1 I3 116.56(6) . .
I2 Ag1 I3 109.68(9) 10_557 .
I2 Ag1 I3 99.34(8) . .
I1 Ag1 I3 116.56(6) . 10_557
I2 Ag1 I3 99.34(8) 10_557 10_557
I2 Ag1 I3 109.68(9) . 10_557
I3 Ag1 I3 99.01(5) . 10_557
I1 Ag1 Ag2B 171.61(12) . .
I2 Ag1 Ag2B 74.76(10) 10_557 .
I2 Ag1 Ag2B 74.76(10) . .
I3 Ag1 Ag2B 59.27(5) . .
I3 Ag1 Ag2B 59.27(5) 10_557 .
I1 Ag1 Ag2 160.43(9) . .
I2 Ag1 Ag2 85.87(7) 10_557 .
I2 Ag1 Ag2 85.87(7) . .
I3 Ag1 Ag2 54.62(3) . .
I3 Ag1 Ag2 54.62(3) 10_557 .
I1 Ag2 I3 124.29(6) 2_655 10_557
I1 Ag2 I3 124.29(6) 2_655 .
I3 Ag2 I3 104.13(10) 10_557 .
I1 Ag2 Ag1 126.69(9) 2_655 .
I3 Ag2 Ag1 57.74(5) 10_557 .
I3 Ag2 Ag1 57.74(5) . .
I1 Ag2 I5 109.05(8) 2_655 3
I3 Ag2 I5 92.78(6) 10_557 3
I3 Ag2 I5 92.78(6) . 3
Ag1 Ag2 I5 124.26(10) . 3
I4 Ag3 I3 120.86(6) . .
I4 Ag3 I5 116.20(7) . .
I3 Ag3 I5 110.13(5) . .
I4 Ag3 I5 111.45(5) . 3
I3 Ag3 I5 97.61(7) . 3
I5 Ag3 I5 96.02(5) . 3
I4 Ag3 Ag3 57.53(3) . 3
I3 Ag3 Ag3 138.42(10) . 3
I5 Ag3 Ag3 104.86(5) . 3
I5 Ag3 Ag3 56.35(5) 3 3
I4 Ag3 Ag3 57.53(3) . 2
I3 Ag3 Ag3 160.03(9) . 2
I5 Ag3 Ag3 61.33(7) . 2
I5 Ag3 Ag3 101.17(5) 3 2
Ag3 Ag3 Ag3 60.0 3 2
I1 Ag2B I3 129.67(8) 2_655 10_557
I1 Ag2B I3 129.67(8) 2_655 .
I3 Ag2B I3 99.44(17) 10_557 .
I1 Ag2B Ag1 150.69(18) 2_655 .
I3 Ag2B Ag1 59.58(9) 10_557 .
I3 Ag2B Ag1 59.58(9) . .
I1 Ag2B Ag3B 140.75(16) 2_655 .
I3 Ag2B Ag3B 56.00(10) 10_557 .
I3 Ag2B Ag3B 56.00(10) . .
Ag1 Ag2B Ag3B 68.56(14) . .
I5 Ag3B I5 109.49(14) . 3
I5 Ag3B I3 115.91(13) . 10_557
I5 Ag3B I3 105.79(14) 3 10_557
I5 Ag3B I3 115.91(13) . .
I5 Ag3B I3 105.80(14) 3 .
I3 Ag3B I3 103.01(13) 10_557 .
I5 Ag3B Ag2B 166.90(17) . .
I5 Ag3B Ag2B 83.62(17) 3 .
I3 Ag3B Ag2B 58.26(9) 10_557 .
I3 Ag3B Ag2B 58.26(9) . .
Ag2B I1 Ag1 80.92(10) 3_665 .
Ag1 I1 Ag2 93.74(7) . 3_665
I2 I2 Ag1 83.41(8) 10_557 .
I2 I2 Ag1 83.42(8) 10_557 2_655
Ag1 I2 Ag1 118.70(3) . 2_655
I2 I2 Ag1 83.41(8) 10_557 3_665
Ag1 I2 Ag1 118.70(3) . 3_665
Ag1 I2 Ag1 118.70(3) 2_655 3_665
Ag2 I3 Ag3 88.52(6) . .
Ag3B I3 Ag2B 65.74(13) . .
Ag2 I3 Ag1 67.65(5) . .
Ag3 I3 Ag1 114.15(5) . .
Ag3B I3 Ag1 73.13(7) . .
Ag2B I3 Ag1 61.15(8) . .
Ag3 I4 Ag3 64.94(6) 2 3
Ag3 I4 Ag3 64.94(6) 2 .
Ag3 I4 Ag3 64.94(6) 3 .
Ag3B I5 Ag3B 130.51(14) . 2
Ag3 I5 Ag3 83.28(8) . 10_557
Ag3 I5 Ag3 62.32(6) . 2
Ag3 I5 Ag3 111.91(6) 10_557 2
Ag3 I5 Ag3 111.91(6) . 11_557
Ag3 I5 Ag3 62.32(6) 10_557 11_557
Ag3 I5 Ag3 78.16(7) 2 11_557
Ag3 I5 Ag2 134.74(5) . 2
Ag3 I5 Ag2 134.74(5) 10_557 2
Ag3 I5 Ag2 78.32(6) 2 2
Ag3 I5 Ag2 78.32(6) 11_557 2
N1 Co1 N1 95.8(4) . 2_665
N1 Co1 N1 95.8(4) . 3_565
N1 Co1 N1 95.8(4) 2_665 3_565
N1 Co1 N2 168.6(4) . 3_565
N1 Co1 N2 94.8(4) 2_665 3_565
N1 Co1 N2 79.0(4) 3_565 3_565
N1 Co1 N2 79.0(4) . .
N1 Co1 N2 168.6(4) 2_665 .
N1 Co1 N2 94.8(4) 3_565 .
N2 Co1 N2 91.2(4) 3_565 .
N1 Co1 N2 94.8(4) . 2_665
N1 Co1 N2 79.0(4) 2_665 2_665
N1 Co1 N2 168.6(4) 3_565 2_665
N2 Co1 N2 91.2(4) 3_565 2_665
N2 Co1 N2 91.2(4) . 2_665
C12 N1 C1 118.7(13) . .
C12 N1 Co1 112.1(8) . .
C1 N1 Co1 128.8(10) . .
C10 N2 C11 121.5(11) . .
C10 N2 Co1 127.0(10) . .
C11 N2 Co1 110.3(7) . .
N1 C1 C2 123.6(13) . .
N1 C1 H1A 118.2 . .
C2 C1 H1A 118.2 . .
C1 C2 C3 118.4(13) . .
C1 C2 H2A 120.8 . .
C3 C2 H2A 120.8 . .
C4 C3 C2 118.8(15) . .
C4 C3 H3A 120.6 . .
C2 C3 H3A 120.6 . .
C5 C4 C3 120.8(15) . .
C5 C4 C12 123.0(12) . .
C3 C4 C12 116.2(13) . .
C4 C5 C6 116.9(15) . .
C4 C5 H5A 121.5 . .
C6 C5 H5A 121.5 . .
C7 C6 C5 121.7(13) . .
C7 C6 H6A 119.2 . .
C5 C6 H6A 119.2 . .
C6 C7 C8 123.4(13) . .
C6 C7 C11 122.0(12) . .
C8 C7 C11 114.5(14) . .
C9 C8 C7 123.5(13) . .
C9 C8 H8A 118.2 . .
C7 C8 H8A 118.2 . .
C8 C9 C10 118.4(11) . .
C8 C9 H9A 120.8 . .
C10 C9 H9A 120.8 . .
N2 C10 C9 118.7(13) . .
N2 C10 H10A 120.6 . .
C9 C10 H10A 120.6 . .
N2 C11 C7 123.3(11) . .
N2 C11 C12 117.8(11) . .
C7 C11 C12 118.9(13) . .
N1 C12 C4 124.2(11) . .
N1 C12 C11 118.6(13) . .
C4 C12 C11 117.2(11) . .

loop_
_geom_bond_atom_site_label_1
_geom_bond_atom_site_label_2
_geom_bond_distance
_geom_bond_site_symmetry_2
Ag1 I1 2.798(2) .
Ag1 I2 2.862(2) 10_557
Ag1 I2 2.862(2) .
Ag1 I3 2.9356(12) .
Ag1 I3 2.9356(12) 10_557
Ag1 Ag2B 2.982(5) .
Ag1 Ag2 3.211(3) .
Ag2 I1 2.819(3) 2_655
Ag2 I3 2.830(2) 10_557
Ag2 I3 2.830(2) .
Ag2 I5 3.254(3) 3
Ag3 I4 2.8352(19) .
Ag3 I3 2.8493(17) .
Ag3 I5 2.862(2) .
Ag3 I5 3.0163(18) 3
Ag3 Ag3 3.044(2) 3
Ag3 Ag3 3.044(2) 2
Ag2B I1 2.591(6) 2_655
Ag2B I3 2.926(4) 10_557
Ag2B I3 2.926(4) .
Ag2B Ag3B 3.137(8) .
Ag3B I5 2.670(6) .
Ag3B I5 2.682(5) 3
Ag3B I3 2.852(3) 10_557
Ag3B I3 2.852(3) .
I1 Ag2B 2.591(6) 3_665
I1 Ag2 2.819(3) 3_665
I2 I2 0.657(8) 10_557
I2 Ag1 2.862(2) 2_655
I2 Ag1 2.862(2) 3_665
I4 Ag3 2.8352(19) 2
I4 Ag3 2.8352(19) 3
I5 Ag3B 2.682(5) 2
I5 Ag3 2.862(2) 10_557
I5 Ag3 3.0163(19) 2
I5 Ag3 3.0163(19) 11_557
I5 Ag2 3.254(3) 2
Co1 N1 2.128(12) .
Co1 N1 2.128(12) 2_665
Co1 N1 2.128(12) 3_565
Co1 N2 2.168(10) 3_565
Co1 N2 2.168(10) .
Co1 N2 2.168(10) 2_665
N1 C12 1.336(17) .
N1 C1 1.345(16) .
N2 C10 1.299(15) .
N2 C11 1.357(19) .
C1 C2 1.37(2) .
C1 H1A 0.9300 .
C2 C3 1.44(2) .
C2 H2A 0.9300 .
C3 C4 1.419(19) .
C3 H3A 0.9300 .
C4 C5 1.42(2) .
C4 C12 1.42(2) .
C5 C6 1.418(19) .
C5 H5A 0.9300 .
C6 C7 1.38(2) .
C6 H6A 0.9300 .
C7 C8 1.395(19) .
C7 C11 1.397(18) .
C8 C9 1.33(2) .
C8 H8A 0.9300 .
C9 C10 1.465(18) .
C9 H9A 0.9300 .
C10 H10A 0.9300 .
C11 C12 1.461(16) .
